data_7227580
loop_
_publ_author_name
'Ridenour, J. August'
'Carter, Korey P.'
'Butcher, Ray J.'
'Cahill, Christopher L.'

_publ_section_title
;
 RE-p-halobenzoic acid--terpyridine complexes, Part II: structural
 diversity, supramolecular assembly, and luminescence properties in a
 series of p-bromobenzoic acid rare-earth hybrid materials
;
_journal_issue 8
_journal_name_full CrystEngComm
_journal_page_first 1172
_journal_paper_doi 10.1039/C6CE02355J
_journal_volume 19
_journal_year 2017
_chemical_formula_sum 'C60 H38 Br4 N6 O12 Tm2'
_chemical_formula_weight 1692.46
_space_group_crystal_system triclinic
_space_group_IT_number 2
_space_group_name_Hall '-P 1'
_space_group_name_H-M_alt 'P -1'
_symmetry_cell_setting triclinic
_symmetry_Int_Tables_number 2
_symmetry_space_group_name_Hall '-P 1'
_symmetry_space_group_name_H-M 'P -1'
_atom_sites_solution_hydrogens geom
_audit_creation_method SHELXL-2014/7
_audit_update_record
;
2016-11-03 deposited with the CCDC.
2017-01-30 downloaded from the CCDC.
;
_cell_angle_alpha 84.8580(9)
_cell_angle_beta 74.1500(10)
_cell_angle_gamma 75.0090(11)
_cell_formula_units_Z 1
_cell_length_a 10.0352(4)
_cell_length_b 10.3574(4)
_cell_length_c 15.0822(6)
_cell_measurement_reflns_used 21822
_cell_measurement_temperature 293(2)
_cell_measurement_theta_max 44.956
_cell_measurement_theta_min 4.344
_cell_volume 1456.39(10)
_computing_cell_refinement 'SAINT, Bruker-AXS'
_computing_data_collection 'APEX, Bruker-AXS'
_computing_data_reduction 'SAINT, Bruker-AXS'
_computing_molecular_graphics 'WinGX (Farrugia, 2012)'
_computing_publication_material 'Crystal Maker (Palmer, 2009)'
_computing_structure_refinement 'SHELXL-2014/7 (Sheldrick, 2014)'
_computing_structure_solution 'SIR92 (Gualardi, 1994)'
_diffrn_ambient_temperature 293(2)
_diffrn_measured_fraction_theta_full 1.000
_diffrn_measured_fraction_theta_max 0.916
_diffrn_measurement_device_type 'Bruker SMART APEXII'
_diffrn_measurement_method 'omega scans'
_diffrn_radiation_type MoK\a
_diffrn_radiation_wavelength 0.71073
_diffrn_reflns_av_R_equivalents 0.0439
_diffrn_reflns_av_unetI/netI 0.0624
_diffrn_reflns_Laue_measured_fraction_full 1.000
_diffrn_reflns_Laue_measured_fraction_max 0.916
_diffrn_reflns_limit_h_max 14
_diffrn_reflns_limit_h_min -13
_diffrn_reflns_limit_k_max 14
_diffrn_reflns_limit_k_min -14
_diffrn_reflns_limit_l_max 20
_diffrn_reflns_limit_l_min -20
_diffrn_reflns_number 21820
_diffrn_reflns_point_group_measured_fraction_full 1.000
_diffrn_reflns_point_group_measured_fraction_max 0.916
_diffrn_reflns_theta_full 25.500
_diffrn_reflns_theta_max 30.568
_diffrn_reflns_theta_min 1.404
_diffrn_source 'fine-focus sealed tube'
_diffrn_source_type Siemens
_exptl_absorpt_coefficient_mu 5.838
_exptl_absorpt_correction_T_max 0.7461
_exptl_absorpt_correction_T_min 0.5975
_exptl_absorpt_correction_type multi-scan
_exptl_absorpt_process_details 'SADABS, G. Sheldrick (2015)'
_exptl_crystal_colour colorless
_exptl_crystal_density_diffrn 1.930
_exptl_crystal_description plate
_exptl_crystal_F_000 814
_exptl_crystal_recrystallization_method Hydrothermal
_exptl_crystal_size_max 0.285
_exptl_crystal_size_mid 0.207
_exptl_crystal_size_min 0.170
_refine_diff_density_max 1.337
_refine_diff_density_min -1.086
_refine_diff_density_rms 0.130
_refine_ls_extinction_method none
_refine_ls_goodness_of_fit_ref 1.021
_refine_ls_hydrogen_treatment constr
_refine_ls_matrix_type full
_refine_ls_number_parameters 399
_refine_ls_number_reflns 8189
_refine_ls_number_restraints 0
_refine_ls_restrained_S_all 1.021
_refine_ls_R_factor_all 0.0589
_refine_ls_R_factor_gt 0.0400
_refine_ls_shift/su_max 0.001
_refine_ls_shift/su_mean 0.000
_refine_ls_structure_factor_coef Fsqd
_refine_ls_weighting_details 'w=1/[\s^2^(Fo^2^)+(0.0355P)^2^] where P=(Fo^2^+2Fc^2^)/3'
_refine_ls_weighting_scheme calc
_refine_ls_wR_factor_gt 0.0790
_refine_ls_wR_factor_ref 0.0858
_reflns_Friedel_coverage 0.000
_reflns_number_gt 6456
_reflns_number_total 8189
_reflns_threshold_expression 'I > 2\s(I)'
_cod_data_source_file c6ce02355j2.cif
_cod_data_source_block Complex_12Prime
_cod_depositor_comments 'Adding full bibliography for 7227579--7227602.cif.'
_cod_database_code 7227580
_shelx_space_group_comment
;
The symmetry employed for this shelxl refinement is uniquely defined
by the following loop, which should always be used as a source of
symmetry information in preference to the above space-group names.
They are only intended as comments.
;

loop_
_space_group_symop_operation_xyz
'x, y, z'
'-x, -y, -z'

loop_
_atom_site_label
_atom_site_type_symbol
_atom_site_fract_x
_atom_site_fract_y
_atom_site_fract_z
_atom_site_U_iso_or_equiv
_atom_site_adp_type
_atom_site_occupancy
_atom_site_site_symmetry_order
_atom_site_calc_flag
_atom_site_refinement_flags_posn
_atom_site_refinement_flags_adp
_atom_site_refinement_flags_occupancy
_atom_site_disorder_assembly
_atom_site_disorder_group
Tm1 Tm 0.25575(2) 0.82217(2) 0.38045(2) 0.02941(6) Uani 1 1 d . . . . .
Br2A Br -0.0450(3) 1.2831(8) -0.0911(3) 0.148(2) Uani 0.483(8) 1 d . . P A 1
Br2B Br -0.0779(3) 1.3813(6) -0.0409(4) 0.124(2) Uani 0.517(8) 1 d . . P A 2
Br1 Br 0.49326(8) 0.19482(7) -0.03349(5) 0.0838(2) Uani 1 1 d . . . . .
O1 O 0.4261(3) 0.6525(3) 0.2876(2) 0.0416(7) Uani 1 1 d . . . . .
O2 O 0.2033(3) 0.6410(3) 0.3185(2) 0.0459(8) Uani 1 1 d . . . . .
O3 O 0.2083(5) 0.9102(6) 0.2466(4) 0.107(2) Uani 1 1 d . . . . .
O4A O 0.1537(10) 1.0650(11) 0.3264(4) 0.053(3) Uani 0.61(2) 1 d . . P B 1
O4B O 0.061(3) 1.1396(16) 0.3352(8) 0.103(7) Uani 0.39(2) 1 d . . P B 2
O5 O 0.1797(3) 0.9697(3) 0.4991(2) 0.0385(7) Uani 1 1 d . . . . .
O6 O 0.0070(3) 0.8739(3) 0.4288(2) 0.0367(7) Uani 1 1 d . . . . .
N1 N 0.2074(4) 0.6641(3) 0.5154(2) 0.0371(8) Uani 1 1 d . . . . .
N2 N 0.4421(3) 0.7607(3) 0.4695(2) 0.0293(7) Uani 1 1 d . . . . .
N3 N 0.4689(4) 0.9216(3) 0.3193(2) 0.0351(8) Uani 1 1 d . . . . .
C1 C 0.0905(5) 0.6153(5) 0.5363(3) 0.0469(12) Uani 1 1 d . . . . .
H1 H 0.0220 0.6493 0.5038 0.056 Uiso 1 1 calc R U . . .
C2 C 0.0660(6) 0.5190(5) 0.6024(3) 0.0512(13) Uani 1 1 d . . . . .
H2 H -0.0171 0.4891 0.6147 0.061 Uiso 1 1 calc R U . . .
C3 C 0.1670(6) 0.4675(5) 0.6501(4) 0.0579(14) Uani 1 1 d . . . . .
H3 H 0.1547 0.3999 0.6942 0.069 Uiso 1 1 calc R U . . .
C4 C 0.2874(5) 0.5170(5) 0.6321(3) 0.0471(12) Uani 1 1 d . . . . .
H4 H 0.3571 0.4834 0.6638 0.057 Uiso 1 1 calc R U . . .
C5 C 0.3020(5) 0.6183(4) 0.5655(3) 0.0352(9) Uani 1 1 d . . . . .
C6 C 0.4225(4) 0.6833(4) 0.5469(3) 0.0345(9) Uani 1 1 d . . . . .
C7 C 0.5094(5) 0.6676(5) 0.6067(3) 0.0478(12) Uani 1 1 d . . . . .
H7 H 0.4932 0.6144 0.6597 0.057 Uiso 1 1 calc R U . . .
C8 C 0.6178(6) 0.7298(5) 0.5880(4) 0.0565(14) Uani 1 1 d . . . . .
H8 H 0.6759 0.7204 0.6280 0.068 Uiso 1 1 calc R U . . .
C9 C 0.6402(5) 0.8075(5) 0.5082(3) 0.0461(12) Uani 1 1 d . . . . .
H9 H 0.7143 0.8506 0.4934 0.055 Uiso 1 1 calc R U . . .
C10 C 0.5504(4) 0.8200(4) 0.4505(3) 0.0332(9) Uani 1 1 d . . . . .
C11 C 0.5729(4) 0.8990(4) 0.3636(3) 0.0360(10) Uani 1 1 d . . . . .
C12 C 0.6969(6) 0.9444(6) 0.3283(4) 0.0609(15) Uani 1 1 d . . . . .
H12 H 0.7677 0.9272 0.3597 0.073 Uiso 1 1 calc R U . . .
C13 C 0.7120(7) 1.0152(7) 0.2462(4) 0.0768(19) Uani 1 1 d . . . . .
H13 H 0.7931 1.0476 0.2219 0.092 Uiso 1 1 calc R U . . .
C14 C 0.6085(6) 1.0378(6) 0.2004(4) 0.0665(16) Uani 1 1 d . . . . .
H14 H 0.6184 1.0844 0.1443 0.080 Uiso 1 1 calc R U . . .
C15 C 0.4896(6) 0.9907(5) 0.2385(3) 0.0519(13) Uani 1 1 d . . . . .
H15 H 0.4190 1.0071 0.2069 0.062 Uiso 1 1 calc R U . . .
C16 C 0.3309(5) 0.6031(4) 0.2732(3) 0.0346(9) Uani 1 1 d . . . . .
C17 C 0.3710(4) 0.5014(4) 0.2001(3) 0.0328(9) Uani 1 1 d . . . . .
C18 C 0.5099(5) 0.4669(5) 0.1445(3) 0.0461(11) Uani 1 1 d . . . . .
H18 H 0.5787 0.5058 0.1537 0.055 Uiso 1 1 calc R U . . .
C20 C 0.4440(6) 0.3183(4) 0.0622(3) 0.0449(11) Uani 1 1 d . . . . .
C22 C 0.2716(5) 0.4400(5) 0.1859(3) 0.0455(11) Uani 1 1 d . . . . .
H22 H 0.1786 0.4610 0.2232 0.055 Uiso 1 1 calc R U . . .
C19 C 0.5462(5) 0.3747(5) 0.0751(3) 0.0537(13) Uani 1 1 d . . . . .
H19 H 0.6392 0.3514 0.0379 0.064 Uiso 1 1 calc R U . . .
C21 C 0.3085(6) 0.3479(5) 0.1171(3) 0.0524(13) Uani 1 1 d . . . . .
H21 H 0.2411 0.3065 0.1085 0.063 Uiso 1 1 calc R U . . .
C23 C 0.1439(8) 1.0297(9) 0.2595(5) 0.083(2) Uani 1 1 d . . . . .
C24 C 0.0836(5) 1.1059(5) 0.1819(3) 0.0501(12) Uani 1 1 d . . . . .
C29 C 0.1272(6) 1.0507(6) 0.0976(4) 0.0715(17) Uani 1 1 d . . . . .
H29 H 0.1871 0.9652 0.0890 0.086 Uiso 1 1 calc R U . . .
C28 C 0.0826(9) 1.1218(10) 0.0236(5) 0.109(3) Uani 1 1 d . . . . .
H28 H 0.1126 1.0847 -0.0346 0.131 Uiso 1 1 calc R U . . .
C27 C -0.0037(9) 1.2437(12) 0.0378(7) 0.120(4) Uani 1 1 d . . . . .
C26 C -0.0557(8) 1.2978(8) 0.1200(9) 0.122(4) Uani 1 1 d . . . . .
H26 H -0.1212 1.3805 0.1283 0.146 Uiso 1 1 calc R U . . .
C25 C -0.0105(7) 1.2289(6) 0.1934(6) 0.086(2) Uani 1 1 d . . . . .
H25 H -0.0444 1.2667 0.2515 0.103 Uiso 1 1 calc R U . . .
C30 C 0.0492(4) 1.0277(4) 0.5203(3) 0.0314(9) Uani 1 1 d . . . . .

loop_
_atom_site_aniso_label
_atom_site_aniso_U_11
_atom_site_aniso_U_22
_atom_site_aniso_U_33
_atom_site_aniso_U_23
_atom_site_aniso_U_13
_atom_site_aniso_U_12
Tm1 0.02482(10) 0.03139(10) 0.03209(11) -0.00692(7) -0.00772(7) -0.00453(7)
Br2A 0.1309(19) 0.198(5) 0.100(2) 0.067(3) -0.0609(15) -0.008(2)
Br2B 0.0927(16) 0.156(3) 0.131(3) 0.098(3) -0.0640(18) -0.0410(17)
Br1 0.1105(6) 0.0666(4) 0.0698(4) -0.0392(3) -0.0125(4) -0.0128(4)
O1 0.0361(17) 0.0372(17) 0.0512(19) -0.0151(14) -0.0113(14) -0.0037(13)
O2 0.0383(18) 0.0487(19) 0.0489(19) -0.0211(15) 0.0013(15) -0.0138(15)
O3 0.068(3) 0.147(5) 0.117(4) 0.086(4) -0.055(3) -0.046(3)
O4A 0.059(5) 0.067(7) 0.041(4) 0.000(3) -0.017(3) -0.024(4)
O4B 0.169(19) 0.062(9) 0.058(8) -0.004(6) -0.031(9) 0.007(11)
O5 0.0264(15) 0.0452(17) 0.0463(18) -0.0187(14) -0.0119(13) -0.0041(13)
O6 0.0295(15) 0.0404(17) 0.0426(17) -0.0182(14) -0.0095(13) -0.0065(13)
N1 0.036(2) 0.039(2) 0.040(2) -0.0031(16) -0.0086(16) -0.0148(16)
N2 0.0261(17) 0.0300(17) 0.0312(18) -0.0066(14) -0.0061(14) -0.0054(14)
N3 0.0324(19) 0.0366(19) 0.035(2) -0.0030(16) -0.0075(15) -0.0070(15)
C1 0.040(3) 0.052(3) 0.052(3) -0.006(2) -0.010(2) -0.018(2)
C2 0.049(3) 0.055(3) 0.050(3) -0.010(2) -0.001(2) -0.025(3)
C3 0.069(4) 0.049(3) 0.051(3) 0.004(2) 0.003(3) -0.027(3)
C4 0.050(3) 0.039(3) 0.048(3) 0.002(2) -0.008(2) -0.009(2)
C5 0.036(2) 0.033(2) 0.033(2) -0.0033(18) -0.0045(19) -0.0073(18)
C6 0.032(2) 0.029(2) 0.041(2) -0.0024(18) -0.0106(19) -0.0025(17)
C7 0.047(3) 0.059(3) 0.044(3) 0.013(2) -0.024(2) -0.016(2)
C8 0.061(3) 0.060(3) 0.062(3) 0.008(3) -0.037(3) -0.018(3)
C9 0.039(3) 0.054(3) 0.056(3) 0.000(2) -0.024(2) -0.018(2)
C10 0.027(2) 0.035(2) 0.040(2) -0.0048(18) -0.0108(18) -0.0097(17)
C11 0.032(2) 0.038(2) 0.039(2) -0.0067(19) -0.0074(19) -0.0096(18)
C12 0.048(3) 0.086(4) 0.065(4) 0.011(3) -0.022(3) -0.040(3)
C13 0.075(4) 0.105(5) 0.074(4) 0.028(4) -0.025(3) -0.066(4)
C14 0.067(4) 0.085(4) 0.055(3) 0.020(3) -0.013(3) -0.042(3)
C15 0.054(3) 0.059(3) 0.047(3) 0.006(2) -0.017(2) -0.018(3)
C16 0.039(2) 0.031(2) 0.032(2) -0.0014(18) -0.0092(19) -0.0069(19)
C17 0.038(2) 0.026(2) 0.034(2) -0.0005(17) -0.0104(18) -0.0056(17)
C18 0.041(3) 0.045(3) 0.052(3) -0.016(2) -0.007(2) -0.012(2)
C20 0.061(3) 0.031(2) 0.039(3) -0.009(2) -0.012(2) -0.003(2)
C22 0.039(3) 0.051(3) 0.046(3) -0.014(2) -0.007(2) -0.011(2)
C19 0.041(3) 0.059(3) 0.053(3) -0.022(3) 0.001(2) -0.005(2)
C21 0.064(3) 0.049(3) 0.051(3) -0.014(2) -0.017(3) -0.020(3)
C23 0.098(6) 0.128(7) 0.057(4) 0.028(4) -0.033(4) -0.083(6)
C24 0.051(3) 0.055(3) 0.046(3) 0.004(2) -0.008(2) -0.022(3)
C29 0.063(4) 0.078(4) 0.063(4) -0.004(3) -0.024(3) 0.010(3)
C28 0.097(6) 0.187(9) 0.046(4) 0.022(5) -0.030(4) -0.034(6)
C27 0.060(5) 0.162(10) 0.135(8) 0.103(8) -0.049(5) -0.029(6)
C26 0.046(4) 0.067(5) 0.227(12) 0.061(7) -0.020(6) -0.007(3)
C25 0.057(4) 0.057(4) 0.121(6) -0.016(4) 0.020(4) -0.020(3)
C30 0.031(2) 0.032(2) 0.035(2) -0.0041(18) -0.0129(18) -0.0088(17)

loop_
_atom_type_symbol
_atom_type_description
_atom_type_scat_dispersion_real
_atom_type_scat_dispersion_imag
_atom_type_scat_source
C C 0.0033 0.0016 'International Tables Vol C Tables 4.2.6.8 and 6.1.1.4'
Br Br -0.2901 2.4595 'International Tables Vol C Tables 4.2.6.8 and 6.1.1.4'
N N 0.0061 0.0033 'International Tables Vol C Tables 4.2.6.8 and 6.1.1.4'
O O 0.0106 0.0060 'International Tables Vol C Tables 4.2.6.8 and 6.1.1.4'
Tm Tm -0.3139 5.2483 'International Tables Vol C Tables 4.2.6.8 and 6.1.1.4'
H H 0.0000 0.0000 'International Tables Vol C Tables 4.2.6.8 and 6.1.1.4'

loop_
_geom_angle_atom_site_label_1
_geom_angle_atom_site_label_2
_geom_angle_atom_site_label_3
_geom_angle
_geom_angle_site_symmetry_1
_geom_angle_site_symmetry_3
O3 Tm1 O5 114.71(19) . .
O3 Tm1 O6 81.34(14) . .
O5 Tm1 O6 70.89(9) . .
O3 Tm1 O1 84.89(19) . .
O5 Tm1 O1 153.13(10) . .
O6 Tm1 O1 132.98(10) . .
O3 Tm1 O2 77.13(18) . .
O5 Tm1 O2 144.21(10) . .
O6 Tm1 O2 78.35(10) . .
O1 Tm1 O2 54.75(10) . .
O3 Tm1 N2 144.89(14) . .
O5 Tm1 N2 74.05(10) . .
O6 Tm1 N2 131.51(10) . .
O1 Tm1 N2 79.46(10) . .
O2 Tm1 N2 116.69(11) . .
O3 Tm1 N1 147.94(15) . .
O5 Tm1 N1 80.06(11) . .
O6 Tm1 N1 77.05(11) . .
O1 Tm1 N1 92.75(11) . .
O2 Tm1 N1 75.53(11) . .
N2 Tm1 N1 64.68(11) . .
O3 Tm1 N3 81.53(14) . .
O5 Tm1 N3 87.93(11) . .
O6 Tm1 N3 143.80(11) . .
O1 Tm1 N3 76.52(11) . .
O2 Tm1 N3 127.83(11) . .
N2 Tm1 N3 64.38(11) . .
N1 Tm1 N3 129.03(11) . .
O3 Tm1 O4A 46.9(2) . .
O5 Tm1 O4A 68.14(17) . .
O6 Tm1 O4A 70.59(17) . .
O1 Tm1 O4A 126.20(18) . .
O2 Tm1 O4A 118.21(16) . .
N2 Tm1 O4A 124.07(15) . .
N1 Tm1 O4A 140.28(18) . .
N3 Tm1 O4A 74.40(17) . .
O3 Tm1 C16 77.2(2) . .
O5 Tm1 C16 166.04(12) . .
O6 Tm1 C16 105.32(11) . .
O1 Tm1 C16 27.67(11) . .
O2 Tm1 C16 27.34(11) . .
N2 Tm1 C16 100.70(11) . .
N1 Tm1 C16 86.00(12) . .
N3 Tm1 C16 101.59(12) . .
O4A Tm1 C16 124.05(17) . .
O3 Tm1 C23 24.1(2) . .
O5 Tm1 C23 90.56(18) . .
O6 Tm1 C23 71.40(16) . .
O1 Tm1 C23 107.80(19) . .
O2 Tm1 C23 96.69(16) . .
N2 Tm1 C23 141.29(14) . .
N1 Tm1 C23 148.43(16) . .
N3 Tm1 C23 80.09(14) . .
O4A Tm1 C23 23.18(19) . .
C16 Tm1 C23 101.04(19) . .
C16 O1 Tm1 92.7(2) . .
C16 O2 Tm1 91.0(2) . .
C23 O3 Tm1 107.9(5) . .
C23 O4A Tm1 92.7(7) . .
C30 O5 Tm1 116.6(2) . .
C30 O6 Tm1 115.4(2) 2_576 .
C5 N1 C1 117.2(4) . .
C5 N1 Tm1 121.1(3) . .
C1 N1 Tm1 121.5(3) . .
C10 N2 C6 118.0(3) . .
C10 N2 Tm1 120.8(3) . .
C6 N2 Tm1 120.3(2) . .
C11 N3 C15 117.0(4) . .
C11 N3 Tm1 120.6(3) . .
C15 N3 Tm1 122.3(3) . .
N1 C1 C2 124.1(5) . .
N1 C1 H1 118.0 . .
C2 C1 H1 118.0 . .
C1 C2 C3 118.3(5) . .
C1 C2 H2 120.8 . .
C3 C2 H2 120.8 . .
C2 C3 C4 119.4(5) . .
C2 C3 H3 120.3 . .
C4 C3 H3 120.3 . .
C3 C4 C5 118.5(5) . .
C3 C4 H4 120.7 . .
C5 C4 H4 120.7 . .
N1 C5 C4 122.2(4) . .
N1 C5 C6 115.9(4) . .
C4 C5 C6 121.9(4) . .
N2 C6 C7 121.6(4) . .
N2 C6 C5 116.7(4) . .
C7 C6 C5 121.7(4) . .
C8 C7 C6 120.1(4) . .
C8 C7 H7 119.9 . .
C6 C7 H7 119.9 . .
C7 C8 C9 118.7(4) . .
C7 C8 H8 120.7 . .
C9 C8 H8 120.7 . .
C8 C9 C10 119.0(4) . .
C8 C9 H9 120.5 . .
C10 C9 H9 120.5 . .
N2 C10 C9 122.5(4) . .
N2 C10 C11 116.8(4) . .
C9 C10 C11 120.7(4) . .
N3 C11 C12 122.0(4) . .
N3 C11 C10 116.2(4) . .
C12 C11 C10 121.7(4) . .
C13 C12 C11 118.6(5) . .
C13 C12 H12 120.7 . .
C11 C12 H12 120.7 . .
C14 C13 C12 120.0(5) . .
C14 C13 H13 120.0 . .
C12 C13 H13 120.0 . .
C13 C14 C15 118.7(5) . .
C13 C14 H14 120.7 . .
C15 C14 H14 120.7 . .
N3 C15 C14 123.7(5) . .
N3 C15 H15 118.1 . .
C14 C15 H15 118.1 . .
O2 C16 O1 120.4(4) . .
O2 C16 C17 120.0(4) . .
O1 C16 C17 119.6(4) . .
O2 C16 Tm1 61.6(2) . .
O1 C16 Tm1 59.6(2) . .
C17 C16 Tm1 169.5(3) . .
C22 C17 C18 118.5(4) . .
C22 C17 C16 121.2(4) . .
C18 C17 C16 120.3(4) . .
C19 C18 C17 120.3(4) . .
C19 C18 H18 119.9 . .
C17 C18 H18 119.9 . .
C21 C20 C19 121.5(4) . .
C21 C20 Br1 119.3(4) . .
C19 C20 Br1 119.2(4) . .
C21 C22 C17 121.0(4) . .
C21 C22 H22 119.5 . .
C17 C22 H22 119.5 . .
C20 C19 C18 119.4(4) . .
C20 C19 H19 120.3 . .
C18 C19 H19 120.3 . .
C20 C21 C22 119.4(5) . .
C20 C21 H21 120.3 . .
C22 C21 H21 120.3 . .
O4A C23 O3 110.7(9) . .
O4A C23 C24 131.5(10) . .
O3 C23 C24 117.4(6) . .
O3 C23 O4B 144.8(8) . .
C24 C23 O4B 95.7(8) . .
O4A C23 Tm1 64.1(7) . .
O3 C23 Tm1 48.0(4) . .
C24 C23 Tm1 164.1(5) . .
O4B C23 Tm1 97.6(6) . .
C29 C24 C25 118.5(6) . .
C29 C24 C23 118.6(6) . .
C25 C24 C23 122.9(6) . .
C24 C29 C28 120.1(6) . .
C24 C29 H29 119.9 . .
C28 C29 H29 119.9 . .
C27 C28 C29 118.8(8) . .
C27 C28 H28 120.6 . .
C29 C28 H28 120.6 . .
C26 C27 C28 122.9(8) . .
C26 C27 Br2B 103.1(9) . .
C28 C27 Br2B 133.9(9) . .
C26 C27 Br2A 136.6(9) . .
C28 C27 Br2A 99.5(9) . .
C27 C26 C25 118.6(8) . .
C27 C26 H26 120.7 . .
C25 C26 H26 120.7 . .
C24 C25 C26 120.9(7) . .
C24 C25 H25 119.6 . .
C26 C25 H25 119.6 . .
O6 C30 O5 125.7(4) 2_576 .
O6 C30 C30 117.4(4) 2_576 2_576
O5 C30 C30 116.9(4) . 2_576

loop_
_geom_bond_atom_site_label_1
_geom_bond_atom_site_label_2
_geom_bond_distance
_geom_bond_site_symmetry_2
Tm1 O3 2.259(4) .
Tm1 O5 2.293(3) .
Tm1 O6 2.331(3) .
Tm1 O1 2.356(3) .
Tm1 O2 2.401(3) .
Tm1 N2 2.511(3) .
Tm1 N1 2.516(4) .
Tm1 N3 2.526(3) .
Tm1 O4A 2.607(11) .
Tm1 C16 2.728(4) .
Tm1 C23 2.894(8) .
Br2A C27 2.081(10) .
Br2B C27 1.904(7) .
Br1 C20 1.891(4) .
O1 C16 1.268(5) .
O2 C16 1.253(5) .
O3 C23 1.244(9) .
O4A C23 1.141(8) .
O4B C23 1.587(19) .
O5 C30 1.256(5) .
O6 C30 1.246(5) 2_576
N1 C5 1.339(5) .
N1 C1 1.345(5) .
N2 C10 1.335(5) .
N2 C6 1.354(5) .
N3 C11 1.349(5) .
N3 C15 1.350(6) .
C1 C2 1.364(7) .
C1 H1 0.9300 .
C2 C3 1.372(7) .
C2 H2 0.9300 .
C3 C4 1.383(7) .
C3 H3 0.9300 .
C4 C5 1.393(6) .
C4 H4 0.9300 .
C5 C6 1.482(6) .
C6 C7 1.390(6) .
C7 C8 1.356(7) .
C7 H7 0.9300 .
C8 C9 1.386(7) .
C8 H8 0.9300 .
C9 C10 1.390(6) .
C9 H9 0.9300 .
C10 C11 1.477(6) .
C11 C12 1.396(6) .
C12 C13 1.373(7) .
C12 H12 0.9300 .
C13 C14 1.359(7) .
C13 H13 0.9300 .
C14 C15 1.367(7) .
C14 H14 0.9300 .
C15 H15 0.9300 .
C16 C17 1.494(6) .
C17 C22 1.384(6) .
C17 C18 1.390(6) .
C18 C19 1.389(6) .
C18 H18 0.9300 .
C20 C21 1.358(7) .
C20 C19 1.368(7) .
C22 C21 1.381(6) .
C22 H22 0.9300 .
C19 H19 0.9300 .
C21 H21 0.9300 .
C23 C24 1.527(9) .
C24 C29 1.354(7) .
C24 C25 1.369(8) .
C29 C28 1.394(8) .
C29 H29 0.9300 .
C28 C27 1.331(12) .
C28 H28 0.9300 .
C27 C26 1.320(13) .
C26 C25 1.381(11) .
C26 H26 0.9300 .
C25 H25 0.9300 .
C30 O6 1.246(5) 2_576
C30 C30 1.539(7) 2_576

loop_
_geom_hbond_atom_site_label_D
_geom_hbond_atom_site_label_H
_geom_hbond_atom_site_label_A
_geom_hbond_distance_DH
_geom_hbond_distance_HA
_geom_hbond_distance_DA
_geom_hbond_angle_DHA
_geom_hbond_site_symmetry_A
C1 H1 O6 0.93 2.48 3.051(6) 119.7 .
C2 H2 O2 0.93 2.52 3.417(6) 162.0 2_566
C4 H4 O1 0.93 2.52 3.424(6) 163.9 2_666
C9 H9 O5 0.93 2.40 3.257(5) 154.0 2_676
C15 H15 O3 0.93 2.48 3.112(7) 125.7 .
C19 H19 Br2B 0.93 2.85 3.715(6) 155.5 1_645
C1 H1 O6 0.93 2.48 3.051(6) 119.7 .
C2 H2 O2 0.93 2.52 3.417(6) 162.0 2_566
C4 H4 O1 0.93 2.52 3.424(6) 163.9 2_666
C9 H9 O5 0.93 2.40 3.257(5) 154.0 2_676
C15 H15 O3 0.93 2.48 3.112(7) 125.7 .
C19 H19 Br2B 0.93 2.85 3.715(6) 155.5 1_645

loop_
_geom_torsion_atom_site_label_1
_geom_torsion_atom_site_label_2
_geom_torsion_atom_site_label_3
_geom_torsion_atom_site_label_4
_geom_torsion
_geom_torsion_site_symmetry_4
C5 N1 C1 C2 -2.8(7) .
Tm1 N1 C1 C2 172.9(4) .
N1 C1 C2 C3 -0.6(8) .
C1 C2 C3 C4 2.0(8) .
C2 C3 C4 C5 0.0(7) .
C1 N1 C5 C4 4.8(6) .
Tm1 N1 C5 C4 -170.9(3) .
C1 N1 C5 C6 -174.3(4) .
Tm1 N1 C5 C6 10.0(5) .
C3 C4 C5 N1 -3.5(7) .
C3 C4 C5 C6 175.6(4) .
C10 N2 C6 C7 1.6(6) .
Tm1 N2 C6 C7 -168.0(3) .
C10 N2 C6 C5 -179.6(4) .
Tm1 N2 C6 C5 10.8(5) .
N1 C5 C6 N2 -13.5(5) .
C4 C5 C6 N2 167.4(4) .
N1 C5 C6 C7 165.3(4) .
C4 C5 C6 C7 -13.8(7) .
N2 C6 C7 C8 -0.5(7) .
C5 C6 C7 C8 -179.3(5) .
C6 C7 C8 C9 -0.6(8) .
C7 C8 C9 C10 0.6(8) .
C6 N2 C10 C9 -1.6(6) .
Tm1 N2 C10 C9 167.9(3) .
C6 N2 C10 C11 177.4(4) .
Tm1 N2 C10 C11 -13.1(5) .
C8 C9 C10 N2 0.5(7) .
C8 C9 C10 C11 -178.4(4) .
C15 N3 C11 C12 0.0(7) .
Tm1 N3 C11 C12 175.4(4) .
C15 N3 C11 C10 -178.3(4) .
Tm1 N3 C11 C10 -3.0(5) .
N2 C10 C11 N3 10.4(6) .
C9 C10 C11 N3 -170.6(4) .
N2 C10 C11 C12 -167.9(4) .
C9 C10 C11 C12 11.1(7) .
N3 C11 C12 C13 0.5(8) .
C10 C11 C12 C13 178.8(5) .
C11 C12 C13 C14 -1.0(10) .
C12 C13 C14 C15 1.0(10) .
C11 N3 C15 C14 -0.1(7) .
Tm1 N3 C15 C14 -175.3(4) .
C13 C14 C15 N3 -0.4(9) .
Tm1 O2 C16 O1 10.5(4) .
Tm1 O2 C16 C17 -168.1(3) .
Tm1 O1 C16 O2 -10.7(4) .
Tm1 O1 C16 C17 167.9(3) .
O2 C16 C17 C22 -5.0(6) .
O1 C16 C17 C22 176.4(4) .
Tm1 C16 C17 C22 -100.9(17) .
O2 C16 C17 C18 174.7(4) .
O1 C16 C17 C18 -3.9(6) .
Tm1 C16 C17 C18 78.7(17) .
C22 C17 C18 C19 1.2(7) .
C16 C17 C18 C19 -178.5(4) .
C18 C17 C22 C21 -0.9(7) .
C16 C17 C22 C21 178.7(4) .
C21 C20 C19 C18 -1.7(8) .
Br1 C20 C19 C18 179.0(4) .
C17 C18 C19 C20 0.1(8) .
C19 C20 C21 C22 2.0(8) .
Br1 C20 C21 C22 -178.8(4) .
C17 C22 C21 C20 -0.7(8) .
Tm1 O4A C23 O3 -12.0(6) .
Tm1 O4A C23 C24 176.2(7) .
Tm1 O3 C23 O4A 14.6(7) .
Tm1 O3 C23 C24 -172.4(4) .
Tm1 O3 C23 O4B -14.2(18) .
O4A C23 C24 C29 157.7(8) .
O3 C23 C24 C29 -13.6(8) .
O4B C23 C24 C29 178.9(9) .
Tm1 C23 C24 C29 -34.7(18) .
O4A C23 C24 C25 -20.8(11) .
O3 C23 C24 C25 167.9(6) .
O4B C23 C24 C25 0.3(10) .
Tm1 C23 C24 C25 146.7(15) .
C25 C24 C29 C28 3.4(9) .
C23 C24 C29 C28 -175.2(6) .
C24 C29 C28 C27 -0.4(11) .
C29 C28 C27 C26 -3.9(14) .
C29 C28 C27 Br2B 173.7(6) .
C29 C28 C27 Br2A -174.3(6) .
C28 C27 C26 C25 4.8(14) .
Br2B C27 C26 C25 -173.5(5) .
Br2A C27 C26 C25 171.0(7) .
C29 C24 C25 C26 -2.5(9) .
C23 C24 C25 C26 176.0(6) .
C27 C26 C25 C24 -1.5(12) .
Tm1 O5 C30 O6 -167.2(3) 2_576
Tm1 O5 C30 C30 12.8(6) 2_576
